data_2006001
loop_
_publ_author_name
'Zhang, L.'
'Xu, D.'
'Xu, Y.'
'Gu, J.'

_publ_section_title (Benzoylacetonato-<i>O</i>,<i>O</i>')(2,2'-bipyridine-<i>N</i>,<i>N</i>')(nitrato-<i>O</i>)copper(II)
_journal_issue 3
_journal_name_full 'Acta Crystallographica Section C'
_journal_page_first 299
_journal_page_last 301
_journal_paper_doi 10.1107/S0108270196012358
_journal_volume 53
_journal_year 1997
_chemical_formula_iupac '[Cu (C10 H9 O2) (N1 O3) (C10 H8 N2)]'
_chemical_formula_moiety 'C20 H17 Cu N3 O5'
_chemical_formula_sum 'C20 H17 Cu N3 O5'
_chemical_formula_weight 442.92
_space_group_IT_number 14
_symmetry_cell_setting monoclinic
_symmetry_space_group_name_Hall '-P 2yn'
_symmetry_space_group_name_H-M 'P 1 21/n 1'
_atom_type_scat_source IntTabIV
_cell_angle_alpha 90.
_cell_angle_beta 111.65(2)
_cell_angle_gamma 90.
_cell_formula_units_Z 4
_cell_length_a 10.471(3)
_cell_length_b 14.347(2)
_cell_length_c 13.290(3)
_cell_measurement_reflns_used 25
_cell_measurement_temperature 296
_cell_measurement_theta_max 13.8
_cell_measurement_theta_min 10.6
_cell_volume 1855.7(8)
_computing_cell_refinement 'CAD-4 Software'
_computing_data_collection 'CAD-4 Software (Enraf-Nonius, 1989)'
_computing_data_reduction 'TEXSAN (Molecular Structure Corporation, 1989)'
_computing_molecular_graphics 'ORTEPII (Johnson, 1976)'
_computing_structure_refinement TEXSAN
_computing_structure_solution TEXSAN
_diffrn_measurement_device 'Enraf-Nonius CAD-4'
_diffrn_measurement_method \w/2\q
_diffrn_radiation_type MoK\a
_diffrn_radiation_wavelength 0.71073
_diffrn_reflns_av_R_equivalents 0.018
_diffrn_reflns_limit_h_max 12
_diffrn_reflns_limit_h_min -6
_diffrn_reflns_limit_k_max 17
_diffrn_reflns_limit_k_min -16
_diffrn_reflns_limit_l_max 14
_diffrn_reflns_limit_l_min -15
_diffrn_reflns_number 3607
_diffrn_reflns_theta_max 25
_diffrn_standards_decay_% 3.4
_diffrn_standards_interval_count 300
_diffrn_standards_number 3
_exptl_absorpt_coefficient_mu 1.215
_exptl_absorpt_correction_T_max 0.765
_exptl_absorpt_correction_T_min 0.525
_exptl_absorpt_correction_type 'empirical via \y scans (TEXSAN; Molecular Structure Corporation, 1989)'
_exptl_crystal_colour 'dark green'
_exptl_crystal_density_diffrn 1.59
_exptl_crystal_density_method 'not measured'
_exptl_crystal_description prism
_exptl_crystal_size_max 0.45
_exptl_crystal_size_mid 0.38
_exptl_crystal_size_min 0.22
_refine_diff_density_max 0.39
_refine_diff_density_min -0.32
_refine_ls_extinction_method none
_refine_ls_goodness_of_fit_obs 1.23
_refine_ls_hydrogen_treatment noref
_refine_ls_number_parameters 262
_refine_ls_number_reflns 2269
_refine_ls_R_factor_obs 0.043
_refine_ls_shift/esd_max 0.06
_refine_ls_structure_factor_coef F
_refine_ls_weighting_scheme sigma
_refine_ls_wR_factor_obs 0.049
_reflns_number_observed 2269
_reflns_number_total 3421
_reflns_observed_criterion I>3\s(I)
_cod_data_source_file kh1108.cif
_cod_data_source_block I
_cod_original_cell_volume 1855.6(8)
_cod_original_sg_symbol_H-M 'P 21/n'
_cod_database_code 2006001

loop_
_symmetry_equiv_pos_as_xyz
+x,+y,+z
1/2-x,1/2+y,1/2-z
-x,-y,-z
1/2+x,1/2-y,1/2+z

loop_
_atom_site_aniso_label
_atom_site_aniso_U_11
_atom_site_aniso_U_12
_atom_site_aniso_U_13
_atom_site_aniso_U_22
_atom_site_aniso_U_23
_atom_site_aniso_U_33
Cu 0.0401(3) -0.0034(3) 0.0164(3) 0.0371(3) -0.0004(3) 0.0395(3)
O1 0.050(2) -0.006(2) 0.022(2) 0.046(2) -0.003(2) 0.046(2)
O2 0.048(2) -0.006(1) 0.022(2) 0.038(2) -0.002(2) 0.054(2)
O3 0.060(3) -0.025(2) -0.001(2) 0.091(3) 0.033(2) 0.074(3)
O4 0.064(3) 0.012(3) 0.015(3) 0.108(4) -0.064(4) 0.163(5)
O5 0.077(3) -0.007(2) 0.023(3) 0.062(3) -0.007(2) 0.098(3)
N1 0.025(2) -0.001(2) 0.002(2) 0.042(2) -0.004(2) 0.027(2)
N2 0.031(2) 0.002(2) 0.008(2) 0.043(2) 0.002(2) 0.033(2)
N3 0.045(3) -0.002(2) -0.000(2) 0.060(3) -0.009(2) 0.043(3)
C1 0.060(4) -0.013(3) 0.029(3) 0.064(4) -0.001(3) 0.056(4)
C2 0.033(2) -0.008(2) 0.007(2) 0.053(3) 0.002(2) 0.033(3)
C3 0.041(3) -0.006(2) 0.015(2) 0.041(3) 0.002(2) 0.047(3)
C4 0.031(3) -0.002(2) -0.002(2) 0.040(2) 0.002(2) 0.030(3)
C5 0.031(2) -0.003(2) 0.001(2) 0.042(3) -0.004(2) 0.035(3)
C6 0.046(3) -0.006(2) 0.008(2) 0.043(3) 0.001(2) 0.041(3)
C7 0.064(4) -0.001(3) 0.017(3) 0.037(3) 0.007(3) 0.076(4)
C8 0.062(4) 0.002(3) 0.016(3) 0.052(4) -0.014(3) 0.074(4)
C9 0.056(3) 0.002(3) 0.018(3) 0.060(3) -0.010(3) 0.054(3)
C10 0.040(3) -0.001(2) 0.003(2) 0.046(3) 0.003(2) 0.040(3)
C11 0.038(3) -0.003(2) 0.009(2) 0.051(3) -0.001(2) 0.030(3)
C12 0.045(3) 0.005(2) 0.013(2) 0.055(3) -0.010(2) 0.035(3)
C13 0.058(3) 0.005(3) 0.016(3) 0.039(3) -0.003(3) 0.050(3)
C14 0.047(3) 0.002(2) 0.014(2) 0.043(3) -0.000(2) 0.041(3)
C15 0.031(2) -0.002(2) 0.004(2) 0.040(2) -0.002(2) 0.027(2)
C16 0.029(2) -0.001(2) 0.003(2) 0.037(2) 0.001(2) 0.026(2)
C17 0.045(3) 0.003(2) 0.015(2) 0.045(3) 0.008(2) 0.041(3)
C18 0.050(3) -0.001(3) 0.027(3) 0.068(4) 0.008(3) 0.048(3)
C19 0.049(3) 0.006(2) 0.023(3) 0.057(3) 0.001(3) 0.046(3)
C20 0.044(3) 0.005(2) 0.014(2) 0.043(3) -0.002(3) 0.045(3)

loop_
_atom_site_label
_atom_site_fract_x
_atom_site_fract_y
_atom_site_fract_z
_atom_site_U_iso_or_equiv
Cu 0.19937(5) 0.08427(4) 0.09030(4) 0.0384(2)
O1 0.0925(3) 0.0472(2) 0.1734(2) 0.046(1)
O2 0.2144(3) -0.0396(2) 0.0436(3) 0.046(1)
O3 0.4081(4) 0.0642(3) 0.2348(3) 0.082(2)
O4 0.6201(5) 0.0713(3) 0.2632(5) 0.119(2)
O5 0.5056(4) 0.1963(3) 0.2425(3) 0.086(2)
N1 0.1593(3) 0.2188(2) 0.0993(3) 0.033(1)
N2 0.2912(3) 0.1351(2) -0.0043(3) 0.037(1)
N3 0.5116(5) 0.1105(3) 0.2461(3) 0.054(2)
C1 -0.0276(6) -0.0479(4) 0.2520(5) 0.058(3)
C2 0.0567(4) -0.0365(3) 0.1823(3) 0.041(2)
C3 0.0882(5) -0.1142(3) 0.1353(4) 0.043(2)
C4 0.1686(4) -0.1130(3) 0.0715(3) 0.037(2)
C5 0.2085(4) -0.2016(3) 0.0318(4) 0.039(2)
C6 0.2114(5) -0.2866(3) 0.0821(4) 0.046(2)
C7 0.2574(6) -0.3654(4) 0.0466(5) 0.062(2)
C8 0.2998(6) -0.3606(4) -0.0389(5) 0.065(3)
C9 0.2970(5) -0.2776(4) -0.0908(5) 0.057(2)
C10 0.2526(5) -0.1981(3) -0.0547(4) 0.045(2)
C11 0.0922(5) 0.2558(3) 0.1578(4) 0.041(2)
C12 0.0676(5) 0.3494(3) 0.1591(4) 0.046(2)
C13 0.1117(5) 0.4066(3) 0.0964(4) 0.050(2)
C14 0.1787(5) 0.3700(3) 0.0343(4) 0.044(2)
C15 0.2042(4) 0.2753(3) 0.0391(3) 0.035(1)
C16 0.2797(4) 0.2278(3) -0.0199(3) 0.033(1)
C17 0.3388(5) 0.2721(3) -0.0847(4) 0.044(2)
C18 0.4121(5) 0.2190(4) -0.1317(4) 0.053(2)
C19 0.4242(5) 0.1256(4) -0.1151(4) 0.049(2)
C20 0.3621(5) 0.0859(3) -0.0511(4) 0.045(2)
H1 0.028 -0.025 0.322 0.06
H2 -0.040 -0.110 0.270 0.06
H3 -0.100 -0.006 0.233 0.06
H4 0.062 -0.172 0.153 0.06
H5 0.183 -0.290 0.140 0.06
H6 0.265 -0.422 0.077 0.06
H7 0.327 -0.415 -0.065 0.06
H8 0.325 -0.270 -0.150 0.06
H9 0.250 -0.143 -0.088 0.06
H10 0.065 0.212 0.195 0.06
H11 0.027 0.375 0.205 0.06
H12 0.095 0.470 0.095 0.06
H13 0.202 0.405 -0.018 0.06
H14 0.325 0.335 -0.093 0.06
H15 0.453 0.252 -0.170 0.06
H16 0.472 0.088 -0.147 0.06
H17 0.370 0.025 -0.038 0.06

loop_
_geom_angle_atom_site_label_1
_geom_angle_atom_site_label_2
_geom_angle_atom_site_label_3
_geom_angle
_geom_angle_publ_flag
O1 Cu O2 93.70(10) yes
O1 Cu O3 93.5(3) yes
O1 Cu N1 93.10(10) yes
O1 Cu N2 172.50(10) yes
O2 Cu O3 89.4(3) yes
O2 Cu N1 165.60(10) yes
O2 Cu N2 91.10(10) yes
O3 Cu N1 102.9(5) yes
O3 Cu N2 92.4(4) yes
N1 Cu N2 81.00(10) yes
Cu O1 C2 124.6(3) yes
Cu O2 C4 126.4(3) yes
Cu N1 C11 126.1(3) yes
Cu N1 C15 115.0(3) yes
C11 N1 C15 118.8(4) yes
Cu N2 C16 115.2(3) yes
Cu N2 C20 125.8(3) yes
C16 N2 C20 119.1(4) yes
O1 C2 C1 114.7(4) yes
O1 C2 C3 126.4(4) yes
C1 C2 C3 118.9(4) yes
C2 C3 C4 124.3(4) yes
O2 C4 C3 124.4(4) yes
O2 C4 C5 114.7(4) yes
C3 C4 C5 120.9(4) yes
C4 C5 C6 122.5(4) yes
C4 C5 C10 119.0(4) yes
C6 C5 C10 118.4(4) no
C5 C6 C7 120.3(5) no
C6 C7 C8 120.4(5) no
C7 C8 C9 120.6(5) no
C8 C9 C10 119.3(5) no
C5 C10 C9 121.0(5) no
N1 C11 C12 122.6(4) no
C11 C12 C13 118.4(4) no
C12 C13 C14 120.0(4) no
C13 C14 C15 118.9(4) no
N1 C15 C14 121.2(4) no
N1 C15 C16 114.4(4) no
C14 C15 C16 124.4(4) no
N2 C16 C15 114.3(4) no
N2 C16 C17 120.9(4) no
C15 C16 C17 124.7(4) no
C16 C17 C18 118.5(4) no
C17 C18 C19 120.4(4) no
C18 C19 C20 118.3(4) no
N2 C20 C19 122.8(4) no
O3 N3 O4 119.6(5) no
O3 N3 O5 120.2(5) no
O4 N3 O5 120.1(5) no

loop_
_geom_bond_atom_site_label_1
_geom_bond_site_symmetry_1
_geom_bond_atom_site_label_2
_geom_bond_site_symmetry_2
_geom_bond_distance
_geom_bond_publ_flag
Cu . O1 . 1.915(3) yes
Cu . O2 . 1.907(3) yes
Cu . O3 . 2.335(4) yes
Cu . N1 . 1.988(3) yes
Cu . N2 . 1.982(3) yes
O1 . C2 . 1.276(5) yes
O2 . C4 . 1.268(5) yes
N1 . C11 . 1.336(5) yes
N1 . C15 . 1.341(5) yes
N2 . C16 . 1.344(5) yes
N2 . C20 . 1.334(5) yes
C1 . C2 . 1.507(6) yes
C2 . C3 . 1.376(6) yes
C3 . C4 . 1.398(6) yes
C4 . C5 . 1.494(6) yes
C5 . C6 . 1.386(6) no
C5 . C10 . 1.389(6) no
C6 . C7 . 1.379(7) no
C7 . C8 . 1.365(8) no
C8 . C9 . 1.372(8) no
C9 . C10 . 1.382(7) no
C11 . C12 . 1.368(6) no
C12 . C13 . 1.365(7) no
C13 . C14 . 1.370(6) no
C14 . C15 . 1.381(6) no
C15 . C16 . 1.470(5) yes
C16 . C17 . 1.387(6) no
C17 . C18 . 1.383(6) no
C18 . C19 . 1.356(7) no
C19 . C20 . 1.372(6) no
O3 . N3 . 1.233(5) no
O4 . N3 . 1.212(5) no
O5 . N3 . 1.233(5) no
C1 . H1 . 0.96 no
C1 . H2 . 0.94 no
C1 . H3 . 0.92 no
C3 . H4 . 0.93 no
C6 . H5 . 0.92 no
C7 . H6 . 0.90 no
C8 . H7 . 0.94 no
C9 . H8 . 0.94 no
C10 . H9 . 0.91 no
C11 . H10 . 0.91 no
C12 . H11 . 0.94 no
C13 . H12 . 0.93 no
C14 . H13 . 0.95 no
C17 . H14 . 0.91 no
C18 . H15 . 0.92 no
C19 . H16 . 0.94 no
C20 . H17 . 0.90 no
